data_7225809
loop_
_publ_author_name
'Song, Yang'
'Fan, Ruiqing'
'Du, Xi'
'Xing, Kai'
'Wang, Ping'
'Dong, Yuwei'
'Yang, Yulin'

_publ_section_title
;
 Effect of noncovalent interactions on Ag(i)/Cu(ii) supramolecular
 architecture for dual-functional luminescence and semiconductive
 properties
;
_journal_issue 34
_journal_name_full CrystEngComm
_journal_page_first 6411
_journal_paper_doi 10.1039/C6CE01106C
_journal_volume 18
_journal_year 2016
_chemical_formula_sum 'C66 H51 Ag3 N12 O16'
_chemical_formula_weight 1591.80
_chemical_name_systematic
; 
 ? 
;
_space_group_IT_number 2
_symmetry_cell_setting triclinic
_symmetry_space_group_name_Hall '-P 1'
_symmetry_space_group_name_H-M 'P -1'
_atom_sites_solution_hydrogens geom
_atom_sites_solution_primary direct
_atom_sites_solution_secondary difmap
_audit_creation_method SHELXL-97
_audit_update_record
;
2016-03-16 deposited with the CCDC.
2016-07-04 downloaded from the CCDC.
;
_cell_angle_alpha 82.775(12)
_cell_angle_beta 80.273(11)
_cell_angle_gamma 72.370(12)
_cell_formula_units_Z 2
_cell_length_a 9.766(9)
_cell_length_b 14.061(13)
_cell_length_c 23.12(2)
_cell_measurement_reflns_used 10476
_cell_measurement_temperature 296(2)
_cell_measurement_theta_max 25.00
_cell_measurement_theta_min 1.52
_cell_volume 2973(5)
_computing_cell_refinement 'Bruker SMART'
_computing_data_collection 'Bruker SMART'
_computing_data_reduction 'Bruker SAINT'
_computing_molecular_graphics SHELXP-97
_computing_publication_material SHELXTL
_computing_structure_refinement 'SHELXL-97 (Sheldrick, 1997)'
_computing_structure_solution 'SHELXS-97 (Sheldrick, 1990)'
_diffrn_ambient_temperature 296(2)
_diffrn_measured_fraction_theta_full 0.948
_diffrn_measured_fraction_theta_max 0.948
_diffrn_measurement_device_type 'Bruker Smart APEX CCD area detector'
_diffrn_measurement_method 'phi and omega scans'
_diffrn_radiation_monochromator graphite
_diffrn_radiation_source 'fine-focus sealed tube'
_diffrn_radiation_type MoK\a
_diffrn_radiation_wavelength 0.71073
_diffrn_reflns_av_R_equivalents 0.0316
_diffrn_reflns_av_sigmaI/netI 0.0682
_diffrn_reflns_limit_h_max 11
_diffrn_reflns_limit_h_min -11
_diffrn_reflns_limit_k_max 16
_diffrn_reflns_limit_k_min -16
_diffrn_reflns_limit_l_max 27
_diffrn_reflns_limit_l_min -27
_diffrn_reflns_number 16119
_diffrn_reflns_theta_full 25.00
_diffrn_reflns_theta_max 25.00
_diffrn_reflns_theta_min 1.52
_diffrn_standards_decay_% 0
_diffrn_standards_interval_count 0
_diffrn_standards_interval_time 0
_diffrn_standards_number 0
_exptl_absorpt_coefficient_mu 1.065
_exptl_absorpt_correction_T_max 0.8233
_exptl_absorpt_correction_T_min 0.7693
_exptl_absorpt_correction_type multi-scan
_exptl_crystal_colour colorless
_exptl_crystal_density_diffrn 1.778
_exptl_crystal_density_method 'not measured'
_exptl_crystal_description block
_exptl_crystal_F_000 1600
_exptl_crystal_size_max 0.26
_exptl_crystal_size_mid 0.22
_exptl_crystal_size_min 0.19
_refine_diff_density_max 1.493
_refine_diff_density_min -6.377
_refine_diff_density_rms 0.172
_refine_ls_extinction_method none
_refine_ls_goodness_of_fit_ref 1.004
_refine_ls_hydrogen_treatment mixed
_refine_ls_matrix_type full
_refine_ls_number_parameters 802
_refine_ls_number_reflns 9933
_refine_ls_number_restraints 51
_refine_ls_restrained_S_all 1.093
_refine_ls_R_factor_all 0.0768
_refine_ls_R_factor_gt 0.0577
_refine_ls_shift/su_max 0.000
_refine_ls_shift/su_mean 0.000
_refine_ls_structure_factor_coef Fsqd
_refine_ls_weighting_details 'calc w=1/[\s^2^(Fo^2^)+(0.1582P)^2^+0.0000P] where P=(Fo^2^+2Fc^2^)/3'
_refine_ls_weighting_scheme calc
_refine_ls_wR_factor_gt 0.1183
_refine_ls_wR_factor_ref 0.1433
_reflns_number_gt 3875
_reflns_number_total 9933
_reflns_threshold_expression >2sigma(I)
_cod_data_source_file c6ce01106c2.cif
_cod_data_source_block s
_cod_depositor_comments
;
The following automatic conversions were performed:

'_symmetry_cell_setting' value 'Triclinic' changed to 'triclinic'
according to
/usr/data/users/saulius/crontab/automatic-downloads/rss-feeds/RSC/lib/dictionaries/cif_core.dic
dictionary named 'cif_core.dic' version 2.4.2 from 2011-04-26.

Automatic conversion script
Id: cif_fix_values 4268 2015-11-12 08:31:59Z antanas 

 Adding full bibliography for 7225806--7225809.cif.
;
_cod_database_code 7225809

loop_
_symmetry_equiv_pos_as_xyz
'x, y, z'
'-x, -y, -z'

loop_
_atom_site_label
_atom_site_type_symbol
_atom_site_fract_x
_atom_site_fract_y
_atom_site_fract_z
_atom_site_U_iso_or_equiv
_atom_site_adp_type
_atom_site_occupancy
_atom_site_symmetry_multiplicity
_atom_site_calc_flag
_atom_site_refinement_flags
Ag1 Ag 0.25014(19) 0.24998(14) 0.25002(7) 0.0374(3) Uani 1 1 d .
Ag2 Ag 0.39384(15) 0.06520(11) 0.33389(5) 0.0416(4) Uani 1 1 d .
Ag3 Ag -0.10595(15) 0.56513(11) 0.83391(5) 0.0410(4) Uani 1 1 d .
O1 O -0.0747(13) 0.0345(9) 0.0459(4) 0.049(4) Uani 1 1 d D
O2 O 0.0703(14) -0.0954(11) 0.0959(5) 0.053(4) Uani 1 1 d D
O3 O -0.0644(11) -0.0260(8) 0.3053(4) 0.032(3) Uani 1 1 d .
O4 O 0.0810(12) 0.1319(9) 0.3282(4) 0.040(3) Uani 1 1 d .
H4 H 0.0038 0.1567 0.3151 0.048 Uiso 1 1 calc R
O5 O 0.1693(12) 0.0193(9) 0.3984(4) 0.037(3) Uani 1 1 d .
O6 O -0.0533(12) 0.2105(9) 0.4579(4) 0.041(3) Uani 1 1 d .
O7 O -0.1273(13) 0.1343(9) 0.5415(4) 0.045(3) Uani 1 1 d .
H7 H -0.1667 0.0899 0.5522 0.054 Uiso 1 1 calc R
O8 O -0.5772(14) 0.5339(10) 0.5450(5) 0.053(4) Uani 1 1 d D
O9 O -0.4325(14) 0.4053(11) 0.5949(4) 0.050(4) Uani 1 1 d .
O10 O -0.5648(11) 0.4743(8) 0.8054(4) 0.032(3) Uani 1 1 d .
O11 O -0.4218(12) 0.6330(9) 0.8274(4) 0.043(3) Uani 1 1 d .
O12 O -0.3319(11) 0.5191(9) 0.8986(4) 0.034(3) Uani 1 1 d .
O13 O -0.5532(13) 0.7102(9) 0.9570(4) 0.043(3) Uani 1 1 d .
O14 O -0.6269(12) 0.6350(8) 1.0411(4) 0.039(3) Uani 1 1 d .
H14 H -0.6673 0.5911 1.0517 0.046 Uiso 1 1 calc R
N1 N 0.2999(14) 0.1358(11) 0.1940(5) 0.035(4) Uani 1 1 d .
N2 N 0.3680(13) 0.0550(10) 0.1139(5) 0.0252(7) Uani 1 1 d .
N3 N 0.1992(14) 0.3641(10) 0.3059(5) 0.029(3) Uani 1 1 d .
N4 N 0.1320(13) 0.4456(10) 0.3865(5) 0.0252(7) Uani 1 1 d .
N5 N 0.4779(15) -0.0662(11) 0.2835(5) 0.037(4) Uani 1 1 d .
N6 N 0.5640(13) -0.1611(10) 0.2078(5) 0.0252(7) Uani 1 1 d U
N7 N 0.8343(13) -0.2593(10) -0.0218(5) 0.0252(7) Uani 1 1 d .
N8 N 0.8819(14) -0.3236(10) -0.1073(5) 0.030(3) Uani 1 1 d .
N9 N 0.3852(15) 0.1756(10) 0.3934(6) 0.035(4) Uani 1 1 d .
N10 N 0.3333(13) 0.2399(10) 0.4803(5) 0.0252(7) Uani 1 1 d .
N11 N 0.0619(13) 0.3414(10) 0.7084(5) 0.0252(7) Uani 1 1 d .
N12 N -0.0233(16) 0.4320(12) 0.7852(6) 0.047(5) Uani 1 1 d .
C1 C 0.2335(16) 0.0606(13) 0.1995(7) 0.032(4) Uani 1 1 d .
H1A H 0.1692 0.0470 0.2318 0.038 Uiso 1 1 calc R
C2 C 0.2775(17) 0.0097(13) 0.1502(6) 0.036(5) Uani 1 1 d .
H2A H 0.2509 -0.0453 0.1428 0.043 Uiso 1 1 calc R
C3 C 0.3816(15) 0.1299(10) 0.1406(5) 0.019(3) Uani 1 1 d .
H3A H 0.4387 0.1717 0.1248 0.023 Uiso 1 1 calc R
C4 C 0.4365(16) 0.0265(11) 0.0555(6) 0.0217(12) Uani 1 1 d U
C5 C 0.3612(16) -0.0104(12) 0.0222(6) 0.027(4) Uani 1 1 d .
H5A H 0.2696 -0.0171 0.0368 0.032 Uiso 1 1 calc R
C6 C 0.5713(17) 0.0374(13) 0.0344(6) 0.031(4) Uani 1 1 d .
H6A H 0.6184 0.0628 0.0578 0.037 Uiso 1 1 calc R
C7 C 0.1206(18) 0.3698(14) 0.3599(6) 0.038(5) Uani 1 1 d .
H7A H 0.0659 0.3268 0.3764 0.045 Uiso 1 1 calc R
C8 C 0.2250(15) 0.4915(12) 0.3484(6) 0.025(4) Uani 1 1 d .
H8B H 0.2544 0.5456 0.3552 0.030 Uiso 1 1 calc R
C9 C 0.2630(18) 0.4402(13) 0.2994(6) 0.035(5) Uani 1 1 d .
H9A H 0.3238 0.4546 0.2661 0.042 Uiso 1 1 calc R
C10 C 0.0649(16) 0.4728(11) 0.4448(6) 0.0217(19) Uani 1 1 d U
C11 C -0.0741(15) 0.4637(10) 0.4652(6) 0.021(4) Uani 1 1 d .
H11A H -0.1234 0.4408 0.4413 0.026 Uiso 1 1 calc R
C12 C 0.1367(16) 0.5109(12) 0.4787(6) 0.027(4) Uani 1 1 d .
H12A H 0.2271 0.5193 0.4637 0.032 Uiso 1 1 calc R
C13 C 0.414(2) -0.1429(16) 0.2924(8) 0.055(6) Uani 1 1 d .
H13A H 0.3479 -0.1532 0.3249 0.066 Uiso 1 1 calc R
C14 C 0.462(2) -0.2010(14) 0.2462(7) 0.045(5) Uani 1 1 d .
H14A H 0.4338 -0.2564 0.2407 0.054 Uiso 1 1 calc R
C15 C 0.5450(16) -0.0830(14) 0.2398(7) 0.0439(18) Uani 1 1 d .
H15A H 0.5945 -0.0370 0.2232 0.053 Uiso 1 1 calc R
C16 C 0.6369(16) -0.1899(11) 0.1497(6) 0.0217(12) Uani 1 1 d U
C17 C 0.5590(19) -0.2169(12) 0.1130(7) 0.036(4) Uani 1 1 d .
H17A H 0.4643 -0.2191 0.1258 0.043 Uiso 1 1 calc R
C18 C 0.6264(18) -0.2407(12) 0.0564(7) 0.034(4) Uani 1 1 d .
H18A H 0.5755 -0.2578 0.0308 0.041 Uiso 1 1 calc R
C19 C 0.7688(16) -0.2392(11) 0.0378(6) 0.0217(12) Uani 1 1 d .
C20 C 0.8461(19) -0.2163(12) 0.0770(7) 0.038(5) Uani 1 1 d .
H20A H 0.9424 -0.2175 0.0651 0.046 Uiso 1 1 calc R
C21 C 0.7809(18) -0.1914(13) 0.1342(8) 0.044(5) Uani 1 1 d .
H21A H 0.8323 -0.1766 0.1605 0.052 Uiso 1 1 calc R
C22 C 0.8035(18) -0.3238(12) -0.0535(6) 0.036(3) Uani 1 1 d .
H22A H 0.7393 -0.3615 -0.0402 0.043 Uiso 1 1 calc R
C23 C 0.9399(18) -0.2211(15) -0.0555(7) 0.0439(18) Uani 1 1 d .
H23A H 0.9826 -0.1766 -0.0445 0.053 Uiso 1 1 calc R
C24 C 0.9679(18) -0.2612(13) -0.1069(7) 0.037(5) Uani 1 1 d .
H24A H 1.0356 -0.2490 -0.1381 0.045 Uiso 1 1 calc R
C25 C 0.3048(18) 0.1799(15) 0.4451(7) 0.0439(18) Uani 1 1 d .
H25A H 0.2357 0.1454 0.4565 0.053 Uiso 1 1 calc R
C26 C 0.4371(19) 0.2791(11) 0.4462(7) 0.038(3) Uani 1 1 d .
H26A H 0.4799 0.3232 0.4575 0.045 Uiso 1 1 calc R
C27 C 0.4646(18) 0.2409(13) 0.3929(7) 0.037(5) Uani 1 1 d .
H27A H 0.5278 0.2567 0.3609 0.044 Uiso 1 1 calc R
C28 C 0.2637(16) 0.2629(11) 0.5390(6) 0.0217(19) Uani 1 1 d .
C29 C 0.1230(17) 0.2606(12) 0.5566(6) 0.031(4) Uani 1 1 d .
H29A H 0.0720 0.2434 0.5310 0.038 Uiso 1 1 calc R
C30 C 0.0580(18) 0.2844(13) 0.6133(6) 0.034(4) Uani 1 1 d .
H30A H -0.0376 0.2840 0.6254 0.041 Uiso 1 1 calc R
C31 C 0.1349(16) 0.3089(11) 0.6524(6) 0.0217(12) Uani 1 1 d .
C32 C 0.279(2) 0.3082(13) 0.6331(6) 0.040(5) Uani 1 1 d .
H32A H 0.3316 0.3241 0.6587 0.048 Uiso 1 1 calc R
C33 C 0.3462(18) 0.2844(14) 0.5768(7) 0.043(5) Uani 1 1 d .
H33A H 0.4426 0.2829 0.5646 0.052 Uiso 1 1 calc R
C34 C -0.034(2) 0.2981(14) 0.7444(7) 0.048(5) Uani 1 1 d .
H34A H -0.0570 0.2411 0.7382 0.057 Uiso 1 1 calc R
C35 C -0.088(2) 0.3559(14) 0.7912(7) 0.044(5) Uani 1 1 d .
H35A H -0.1579 0.3454 0.8222 0.053 Uiso 1 1 calc R
C36 C 0.0671(16) 0.4230(14) 0.7334(6) 0.0439(18) Uani 1 1 d U
H36A H 0.1233 0.4653 0.7176 0.053 Uiso 1 1 calc R
C37 C -0.1571(16) 0.0815(12) 0.4493(6) 0.023(4) Uani 1 1 d .
C38 C -0.2808(16) 0.0530(13) 0.4721(6) 0.029(4) Uani 1 1 d .
H38A H -0.3274 0.0689 0.5097 0.035 Uiso 1 1 calc R
C39 C -0.3357(15) 0.0006(11) 0.4387(6) 0.023(4) Uani 1 1 d .
H39A H -0.4199 -0.0171 0.4537 0.028 Uiso 1 1 calc R
C40 C -0.2647(15) -0.0255(11) 0.3829(6) 0.024(4) Uani 1 1 d .
H40A H -0.3000 -0.0615 0.3609 0.029 Uiso 1 1 calc R
C41 C -0.1401(15) 0.0031(11) 0.3605(6) 0.021(3) Uani 1 1 d U
C42 C -0.0854(15) 0.0563(12) 0.3928(5) 0.022(4) Uani 1 1 d .
C43 C -0.1075(16) 0.1466(12) 0.4826(7) 0.028(4) Uani 1 1 d .
C44 C 0.0644(17) 0.0727(12) 0.3711(6) 0.025(4) Uani 1 1 d .
C45 C -0.1296(17) 0.0238(12) 0.2553(6) 0.026(4) Uani 1 1 d .
C46 C -0.2445(17) 0.1107(12) 0.2561(7) 0.030(4) Uani 1 1 d .
H46A H -0.2876 0.1389 0.2914 0.036 Uiso 1 1 calc R
C47 C -0.2938(18) 0.1543(14) 0.2042(7) 0.035(4) Uani 1 1 d .
H47A H -0.3726 0.2115 0.2043 0.042 Uiso 1 1 calc R
C48 C -0.2255(19) 0.1127(15) 0.1513(7) 0.041(5) Uani 1 1 d .
H48A H -0.2579 0.1435 0.1161 0.049 Uiso 1 1 calc R
C49 C -0.1069(17) 0.0239(12) 0.1506(6) 0.028(4) Uani 1 1 d U
C50 C -0.0615(15) -0.0178(12) 0.2026(6) 0.024(4) Uani 1 1 d .
H50 H 0.0167 -0.0754 0.2031 0.035 Uiso 1 1 calc R
C51 C -0.0298(18) -0.0183(13) 0.0932(6) 0.039(5) Uani 1 1 d D
C52 C -0.6576(16) 0.5796(12) 0.9497(6) 0.024(4) Uani 1 1 d .
C53 C -0.7860(16) 0.5529(12) 0.9697(6) 0.031(4) Uani 1 1 d .
H53A H -0.8385 0.5720 1.0059 0.037 Uiso 1 1 calc R
C54 C -0.8354(18) 0.4985(13) 0.9365(7) 0.037(5) Uani 1 1 d .
H54A H -0.9175 0.4781 0.9511 0.044 Uiso 1 1 calc R
C55 C -0.7627(17) 0.4749(13) 0.8818(6) 0.032(4) Uani 1 1 d .
H55A H -0.7948 0.4380 0.8592 0.039 Uiso 1 1 calc R
C56 C -0.6420(18) 0.5060(13) 0.8606(6) 0.031(4) Uani 1 1 d .
C57 C -0.5814(16) 0.5549(11) 0.8932(6) 0.024(4) Uani 1 1 d .
C58 C -0.6059(17) 0.6467(14) 0.9827(6) 0.031(4) Uani 1 1 d .
C59 C -0.4332(18) 0.5726(13) 0.8709(7) 0.029(4) Uani 1 1 d .
C60 C -0.6268(17) 0.5233(12) 0.7564(6) 0.025(4) Uani 1 1 d .
C61 C -0.7437(18) 0.6089(14) 0.7574(6) 0.033(4) Uani 1 1 d .
H61A H -0.7882 0.6354 0.7930 0.039 Uiso 1 1 calc R
C62 C -0.7950(18) 0.6558(13) 0.7050(6) 0.035(4) Uani 1 1 d .
H62A H -0.8737 0.7132 0.7061 0.042 Uiso 1 1 calc R
C63 C -0.7294(16) 0.6172(11) 0.6512(6) 0.025(4) Uani 1 1 d .
H63A H -0.7633 0.6491 0.6165 0.030 Uiso 1 1 calc R
C64 C -0.6166(16) 0.5335(11) 0.6498(6) 0.024(4) Uani 1 1 d U
C65 C -0.5632(17) 0.4812(12) 0.7027(6) 0.027(4) Uani 1 1 d .
H65A H -0.4888 0.4214 0.7015 0.033 Uiso 1 1 calc R
C66 C -0.5313(18) 0.4847(12) 0.5932(6) 0.036(5) Uani 1 1 d D
OW1 O -0.2431(12) 0.2631(9) 0.6293(5) 0.050(4) Uani 1 1 d .
HW1A H -0.2962 0.2851 0.6607 0.075 Uiso 1 1 d R
HW1D H -0.2821 0.2947 0.5996 0.075 Uiso 1 1 d R
OW2 O 0.2585(12) -0.2385(9) 0.1301(5) 0.050(4) Uani 1 1 d .
HW2C H 0.2096 -0.2231 0.1634 0.075 Uiso 1 1 d R
HW2D H 0.2151 -0.2010 0.1030 0.075 Uiso 1 1 d R

loop_
_atom_site_aniso_label
_atom_site_aniso_U_11
_atom_site_aniso_U_22
_atom_site_aniso_U_33
_atom_site_aniso_U_23
_atom_site_aniso_U_13
_atom_site_aniso_U_12
Ag1 0.0419(5) 0.0419(5) 0.0283(4) -0.0234(3) -0.0023(3) -0.0050(4)
Ag2 0.0476(10) 0.0469(10) 0.0314(8) -0.0205(7) -0.0003(7) -0.0113(8)
Ag3 0.0462(10) 0.0467(10) 0.0317(8) -0.0205(7) -0.0016(7) -0.0107(8)
O1 0.075(9) 0.077(11) 0.010(5) -0.012(6) 0.003(6) -0.044(8)
O2 0.051(9) 0.072(11) 0.042(8) -0.026(8) 0.016(7) -0.028(8)
O3 0.030(7) 0.045(8) 0.020(6) -0.009(5) -0.001(5) -0.005(6)
O4 0.035(7) 0.056(9) 0.026(6) 0.010(6) -0.001(5) -0.014(6)
O5 0.029(7) 0.052(9) 0.035(6) 0.003(6) -0.012(6) -0.019(6)
O6 0.051(8) 0.053(9) 0.031(6) -0.011(6) 0.000(6) -0.034(7)
O7 0.061(9) 0.057(9) 0.022(6) -0.008(6) -0.010(6) -0.022(7)
O8 0.072(10) 0.076(11) 0.024(6) -0.005(7) -0.008(7) -0.038(9)
O9 0.060(9) 0.071(11) 0.021(6) -0.024(6) 0.005(6) -0.019(8)
O10 0.031(7) 0.044(8) 0.015(5) -0.009(5) -0.006(5) 0.000(6)
O11 0.048(8) 0.052(9) 0.032(6) 0.001(6) 0.004(6) -0.026(7)
O12 0.022(7) 0.052(9) 0.027(6) -0.001(6) -0.003(5) -0.008(6)
O13 0.062(9) 0.045(9) 0.030(6) -0.004(6) -0.004(6) -0.028(8)
O14 0.059(8) 0.039(8) 0.024(6) -0.006(5) -0.006(6) -0.022(7)
N1 0.035(9) 0.049(10) 0.017(7) -0.010(7) 0.004(6) -0.008(8)
N2 0.0244(10) 0.0406(11) 0.0117(10) -0.0106(9) 0.0005(8) -0.0091(9)
N3 0.036(9) 0.029(8) 0.026(7) -0.020(6) 0.004(6) -0.012(7)
N4 0.0244(10) 0.0406(11) 0.0117(10) -0.0106(9) 0.0005(8) -0.0091(9)
N5 0.041(10) 0.038(9) 0.026(7) -0.010(7) -0.012(7) 0.001(7)
N6 0.0244(10) 0.0406(11) 0.0117(10) -0.0106(9) 0.0005(8) -0.0091(9)
N7 0.0244(10) 0.0406(11) 0.0117(10) -0.0106(9) 0.0005(8) -0.0091(9)
N8 0.030(8) 0.038(9) 0.024(7) 0.002(6) -0.007(6) -0.013(7)
N9 0.042(9) 0.023(8) 0.036(8) -0.017(6) -0.003(7) 0.000(7)
N10 0.0244(10) 0.0406(11) 0.0117(10) -0.0106(9) 0.0005(8) -0.0091(9)
N11 0.0244(10) 0.0406(11) 0.0117(10) -0.0106(9) 0.0005(8) -0.0091(9)
N12 0.050(11) 0.060(12) 0.035(9) -0.029(8) 0.005(8) -0.020(9)
C1 0.020(9) 0.047(12) 0.033(9) -0.017(9) 0.007(8) -0.017(9)
C2 0.042(12) 0.039(11) 0.027(9) -0.023(8) 0.002(8) -0.008(9)
C3 0.027(9) 0.015(8) 0.019(7) -0.009(6) -0.006(7) -0.007(7)
C4 0.0218(13) 0.0217(13) 0.0217(13) -0.0023(7) -0.0032(7) -0.0062(8)
C5 0.021(9) 0.034(10) 0.022(8) -0.008(7) 0.004(7) -0.005(8)
C6 0.036(11) 0.053(12) 0.012(7) -0.019(8) 0.006(7) -0.024(9)
C7 0.037(11) 0.048(13) 0.019(8) -0.008(9) 0.011(8) -0.004(9)
C8 0.021(9) 0.039(10) 0.021(8) 0.003(7) 0.000(7) -0.019(8)
C9 0.045(12) 0.045(12) 0.013(8) -0.006(8) 0.000(8) -0.012(10)
C10 0.022(2) 0.022(2) 0.022(2) -0.0023(11) -0.0032(11) -0.0062(12)
C11 0.018(8) 0.020(8) 0.028(8) -0.006(7) -0.013(7) -0.002(7)
C12 0.022(9) 0.042(11) 0.023(8) -0.015(8) 0.000(7) -0.014(8)
C13 0.060(14) 0.057(15) 0.046(12) -0.020(11) 0.012(11) -0.016(12)
C14 0.070(14) 0.037(12) 0.033(10) 0.003(9) -0.004(10) -0.025(11)
C15 0.029(2) 0.064(2) 0.031(2) 0.0019(11) 0.0002(11) -0.0068(11)
C16 0.0218(13) 0.0217(13) 0.0217(13) -0.0023(7) -0.0032(7) -0.0062(8)
C17 0.042(11) 0.026(10) 0.039(10) -0.016(8) 0.000(9) -0.006(8)
C18 0.042(11) 0.028(10) 0.031(9) -0.013(8) -0.011(8) 0.001(9)
C19 0.0218(13) 0.0217(13) 0.0217(13) -0.0023(7) -0.0032(7) -0.0062(8)
C20 0.050(12) 0.031(10) 0.045(10) -0.024(9) -0.015(9) -0.015(9)
C21 0.036(11) 0.041(12) 0.056(12) -0.022(10) -0.009(9) -0.005(9)
C22 0.048(9) 0.043(8) 0.019(6) -0.013(6) -0.003(6) -0.013(7)
C23 0.029(2) 0.064(2) 0.031(2) 0.0019(11) 0.0002(11) -0.0068(11)
C24 0.041(12) 0.039(12) 0.032(10) -0.017(9) 0.006(9) -0.013(9)
C25 0.029(2) 0.064(2) 0.031(2) 0.0019(11) 0.0002(11) -0.0068(11)
C26 0.052(9) 0.017(6) 0.045(8) -0.009(6) -0.013(7) -0.005(6)
C27 0.033(11) 0.036(11) 0.040(10) -0.005(9) -0.001(9) -0.010(9)
C28 0.022(2) 0.022(2) 0.022(2) -0.0023(11) -0.0032(11) -0.0062(12)
C29 0.038(11) 0.030(10) 0.029(9) -0.005(8) -0.007(8) -0.013(9)
C30 0.037(10) 0.041(11) 0.024(8) -0.006(8) -0.007(8) -0.009(9)
C31 0.0218(13) 0.0217(13) 0.0217(13) -0.0023(7) -0.0032(7) -0.0062(8)
C32 0.071(14) 0.041(11) 0.024(8) -0.006(8) -0.024(9) -0.028(11)
C33 0.031(11) 0.047(13) 0.045(11) -0.010(9) 0.010(9) -0.009(9)
C34 0.073(15) 0.037(12) 0.039(11) -0.017(9) -0.007(10) -0.018(11)
C35 0.067(14) 0.044(12) 0.024(9) 0.006(8) -0.012(9) -0.019(11)
C36 0.029(2) 0.064(2) 0.031(2) 0.0019(11) 0.0002(11) -0.0068(11)
C37 0.025(9) 0.032(10) 0.013(7) -0.005(7) -0.003(7) -0.008(8)
C38 0.030(10) 0.048(11) 0.019(8) -0.015(8) -0.004(7) -0.021(9)
C39 0.015(8) 0.036(10) 0.017(7) 0.002(7) 0.004(6) -0.009(7)
C40 0.020(9) 0.025(10) 0.032(9) -0.001(7) -0.013(7) -0.009(7)
C41 0.021(4) 0.021(4) 0.020(4) -0.0017(11) -0.0030(12) -0.0058(15)
C42 0.025(9) 0.033(10) 0.008(7) 0.003(7) 0.004(6) -0.015(8)
C43 0.024(9) 0.025(9) 0.038(10) -0.008(8) -0.004(8) -0.009(8)
C44 0.031(10) 0.036(11) 0.008(7) -0.005(7) -0.003(7) -0.007(8)
C45 0.031(10) 0.035(11) 0.015(8) -0.008(7) -0.007(7) -0.010(8)
C46 0.040(11) 0.023(9) 0.024(9) -0.011(7) -0.003(8) -0.004(8)
C47 0.039(11) 0.038(11) 0.035(10) -0.003(9) -0.018(9) -0.014(9)
C48 0.055(13) 0.068(15) 0.017(8) 0.005(9) -0.014(8) -0.041(12)
C49 0.029(4) 0.029(4) 0.028(4) -0.0035(11) -0.0041(12) -0.0093(16)
C50 0.014(8) 0.034(10) 0.027(8) -0.004(7) -0.002(7) -0.013(7)
C51 0.055(14) 0.070(15) 0.009(8) -0.003(9) -0.001(8) -0.044(12)
C52 0.027(9) 0.030(10) 0.013(7) 0.001(7) -0.008(7) -0.005(8)
C53 0.021(9) 0.035(10) 0.021(8) 0.017(7) -0.001(7) 0.005(7)
C54 0.039(11) 0.043(12) 0.036(10) 0.004(9) -0.015(9) -0.022(9)
C55 0.037(11) 0.041(12) 0.023(9) -0.006(8) -0.007(8) -0.014(9)
C56 0.034(8) 0.043(8) 0.007(5) -0.006(5) -0.001(5) 0.000(6)
C57 0.024(9) 0.022(9) 0.028(9) -0.001(7) -0.013(7) -0.003(7)
C58 0.033(11) 0.053(12) 0.003(7) -0.003(7) -0.003(7) -0.007(9)
C59 0.030(11) 0.036(11) 0.027(9) -0.013(8) 0.007(8) -0.022(9)
C60 0.031(10) 0.032(10) 0.018(8) -0.006(7) 0.001(7) -0.018(9)
C61 0.041(11) 0.050(12) 0.014(8) -0.008(8) 0.002(8) -0.024(10)
C62 0.041(12) 0.036(11) 0.027(9) -0.001(8) -0.006(8) -0.010(9)
C63 0.038(10) 0.026(9) 0.016(8) -0.002(7) -0.009(7) -0.014(8)
C64 0.025(4) 0.026(4) 0.024(4) -0.0033(11) -0.0038(12) -0.0086(15)
C65 0.038(10) 0.033(10) 0.014(7) -0.009(7) 0.002(7) -0.015(8)
C66 0.041(12) 0.046(12) 0.035(10) -0.027(9) 0.014(9) -0.035(10)
OW1 0.050(8) 0.050(9) 0.050(8) -0.004(6) -0.007(7) -0.014(7)
OW2 0.050(8) 0.050(9) 0.050(8) -0.004(6) -0.007(7) -0.014(7)

loop_
_atom_type_symbol
_atom_type_description
_atom_type_scat_dispersion_real
_atom_type_scat_dispersion_imag
_atom_type_scat_source
C C 0.0033 0.0016 'International Tables Vol C Tables 4.2.6.8 and 6.1.1.4'
H H 0.0000 0.0000 'International Tables Vol C Tables 4.2.6.8 and 6.1.1.4'
Ag Ag -0.8971 1.1015 'International Tables Vol C Tables 4.2.6.8 and 6.1.1.4'
N N 0.0061 0.0033 'International Tables Vol C Tables 4.2.6.8 and 6.1.1.4'
O O 0.0106 0.0060 'International Tables Vol C Tables 4.2.6.8 and 6.1.1.4'

loop_
_geom_angle_atom_site_label_1
_geom_angle_atom_site_label_2
_geom_angle_atom_site_label_3
_geom_angle
_geom_angle_site_symmetry_1
_geom_angle_site_symmetry_3
N3 Ag1 N1 179.7(7) . .
N3 Ag1 Ag2 100.4(4) . .
N1 Ag1 Ag2 79.8(4) . .
N3 Ag1 Ag3 79.6(4) . 2_566
N1 Ag1 Ag3 100.2(4) . 2_566
Ag2 Ag1 Ag3 179.93(9) . 2_566
N9 Ag2 N5 159.9(5) . .
N9 Ag2 O5 91.3(4) . .
N5 Ag2 O5 98.9(5) . .
N9 Ag2 Ag1 85.6(4) . .
N5 Ag2 Ag1 108.6(3) . .
O5 Ag2 Ag1 103.4(3) . .
N8 Ag3 N12 160.7(6) 1_466 .
N8 Ag3 O12 90.9(4) 1_466 .
N12 Ag3 O12 97.9(5) . .
N8 Ag3 Ag1 84.8(3) 1_466 2_566
N12 Ag3 Ag1 109.5(4) . 2_566
O12 Ag3 Ag1 103.3(3) . 2_566
C41 O3 C45 116.7(11) . .
C44 O4 H4 109.5 . .
C44 O5 Ag2 101.8(9) . .
C43 O7 H7 109.5 . .
C60 O10 C56 116.1(12) . .
C59 O12 Ag3 100.5(9) . .
C58 O14 H14 109.5 . .
C3 N1 C1 106.0(12) . .
C3 N1 Ag1 127.4(11) . .
C1 N1 Ag1 125.6(9) . .
C3 N2 C2 109.0(11) . .
C3 N2 C4 126.0(12) . .
C2 N2 C4 125.0(13) . .
C7 N3 C9 105.5(13) . .
C7 N3 Ag1 128.1(11) . .
C9 N3 Ag1 125.3(10) . .
C7 N4 C8 107.8(12) . .
C7 N4 C10 126.0(13) . .
C8 N4 C10 126.1(13) . .
C15 N5 C13 100.1(15) . .
C15 N5 Ag2 135.2(14) . .
C13 N5 Ag2 121.8(11) . .
C15 N6 C14 94.7(11) . .
C15 N6 C16 135.6(13) . .
C14 N6 C16 128.7(13) . .
C22 N7 C23 108.7(12) . .
C22 N7 C19 124.0(12) . .
C23 N7 C19 127.3(14) . .
C22 N8 C24 106.3(13) . .
C22 N8 Ag3 120.1(11) . 1_644
C24 N8 Ag3 131.7(10) . 1_644
C25 N9 C27 105.4(14) . .
C25 N9 Ag2 121.2(13) . .
C27 N9 Ag2 132.8(11) . .
C25 N10 C26 105.0(12) . .
C25 N10 C28 127.4(13) . .
C26 N10 C28 127.5(13) . .
C36 N11 C34 108.9(11) . .
C36 N11 C31 126.5(12) . .
C34 N11 C31 124.5(13) . .
C36 N12 C35 106.9(14) . .
C36 N12 Ag3 126.0(12) . .
C35 N12 Ag3 124.2(11) . .
C2 C1 N1 108.9(13) . .
C2 C1 H1A 125.5 . .
N1 C1 H1A 125.5 . .
N2 C2 C1 106.5(15) . .
N2 C2 H2A 126.8 . .
C1 C2 H2A 126.8 . .
N2 C3 N1 109.6(13) . .
N2 C3 H3A 125.2 . .
N1 C3 H3A 125.2 . .
C6 C4 C5 121.9(13) . .
C6 C4 N2 120.0(14) . .
C5 C4 N2 118.1(13) . .
C4 C5 C6 117.5(14) . 2_655
C4 C5 H5A 121.3 . .
C6 C5 H5A 121.3 2_655 .
C4 C6 C5 120.6(15) . 2_655
C4 C6 H6A 119.7 . .
C5 C6 H6A 119.7 2_655 .
N4 C7 N3 110.7(15) . .
N4 C7 H7A 124.6 . .
N3 C7 H7A 124.6 . .
C9 C8 N4 105.4(14) . .
C9 C8 H8B 127.3 . .
N4 C8 H8B 127.3 . .
C8 C9 N3 110.5(13) . .
C8 C9 H9A 124.7 . .
N3 C9 H9A 124.7 . .
C12 C10 C11 121.3(13) . .
C12 C10 N4 119.5(13) . .
C11 C10 N4 119.2(14) . .
C12 C11 C10 118.6(14) 2_566 .
C12 C11 H11A 120.7 2_566 .
C10 C11 H11A 120.7 . .
C11 C12 C10 120.0(13) 2_566 .
C11 C12 H12A 120.0 2_566 .
C10 C12 H12A 120.0 . .
C14 C13 N5 109.3(16) . .
C14 C13 H13A 125.4 . .
N5 C13 H13A 125.4 . .
C13 C14 N6 106.9(16) . .
C13 C14 H14A 126.6 . .
N6 C14 H14A 126.6 . .
N5 C15 N6 128.8(17) . .
N5 C15 H15A 115.6 . .
N6 C15 H15A 115.6 . .
C17 C16 C21 123.2(14) . .
C17 C16 N6 117.9(13) . .
C21 C16 N6 119.0(15) . .
C16 C17 C18 118.1(16) . .
C16 C17 H17A 121.0 . .
C18 C17 H17A 121.0 . .
C19 C18 C17 120.9(16) . .
C19 C18 H18A 119.5 . .
C17 C18 H18A 119.5 . .
C18 C19 C20 119.3(14) . .
C18 C19 N7 120.1(14) . .
C20 C19 N7 120.6(13) . .
C19 C20 C21 121.1(16) . .
C19 C20 H20A 119.4 . .
C21 C20 H20A 119.4 . .
C16 C21 C20 117.3(17) . .
C16 C21 H21A 121.4 . .
C20 C21 H21A 121.4 . .
N8 C22 N7 108.4(14) . .
N8 C22 H22A 125.8 . .
N7 C22 H22A 125.8 . .
C24 C23 N7 106.0(17) . .
C24 C23 H23A 127.0 . .
N7 C23 H23A 127.0 . .
C23 C24 N8 110.6(15) . .
C23 C24 H24A 124.7 . .
N8 C24 H24A 124.7 . .
N9 C25 N10 112.8(16) . .
N9 C25 H25A 123.6 . .
N10 C25 H25A 123.6 . .
C27 C26 N10 107.0(15) . .
C27 C26 H26A 126.5 . .
N10 C26 H26A 126.5 . .
C26 C27 N9 109.6(14) . .
C26 C27 H27A 125.2 . .
N9 C27 H27A 125.2 . .
C29 C28 C33 122.4(13) . .
C29 C28 N10 120.3(14) . .
C33 C28 N10 117.3(13) . .
C28 C29 C30 119.0(16) . .
C28 C29 H29A 120.5 . .
C30 C29 H29A 120.5 . .
C29 C30 C31 120.8(15) . .
C29 C30 H30A 119.6 . .
C31 C30 H30A 119.6 . .
C30 C31 C32 118.5(13) . .
C30 C31 N11 119.5(13) . .
C32 C31 N11 121.8(14) . .
C33 C32 C31 121.6(16) . .
C33 C32 H32A 119.2 . .
C31 C32 H32A 119.2 . .
C32 C33 C28 117.7(15) . .
C32 C33 H33A 121.1 . .
C28 C33 H33A 121.1 . .
C35 C34 N11 106.3(16) . .
C35 C34 H34A 126.8 . .
N11 C34 H34A 126.8 . .
C34 C35 N12 109.2(16) . .
C34 C35 H35A 125.4 . .
N12 C35 H35A 125.4 . .
N12 C36 N11 108.7(14) . .
N12 C36 H36A 125.7 . .
N11 C36 H36A 125.7 . .
C38 C37 C42 120.0(14) . .
C38 C37 C43 119.9(12) . .
C42 C37 C43 119.9(13) . .
C37 C38 C39 120.1(12) . .
C37 C38 H38A 119.9 . .
C39 C38 H38A 119.9 . .
C40 C39 C38 120.3(13) . .
C40 C39 H39A 119.9 . .
C38 C39 H39A 119.9 . .
C39 C40 C41 119.3(14) . .
C39 C40 H40A 120.4 . .
C41 C40 H40A 120.4 . .
C42 C41 C40 121.2(12) . .
C42 C41 O3 119.0(12) . .
C40 C41 O3 119.8(13) . .
C41 C42 C37 119.2(12) . .
C41 C42 C44 119.9(12) . .
C37 C42 C44 120.2(13) . .
O6 C43 O7 119.9(15) . .
O6 C43 C37 122.0(14) . .
O7 C43 C37 118.1(13) . .
O4 C44 O5 122.8(15) . .
O4 C44 C42 120.6(15) . .
O5 C44 C42 116.5(13) . .
C46 C45 C50 121.1(15) . .
C46 C45 O3 124.6(13) . .
C50 C45 O3 114.2(14) . .
C47 C46 C45 119.1(15) . .
C47 C46 H46A 120.5 . .
C45 C46 H46A 120.5 . .
C46 C47 C48 119.9(17) . .
C46 C47 H47A 120.0 . .
C48 C47 H47A 120.0 . .
C47 C48 C49 120.8(16) . .
C47 C48 H48A 119.6 . .
C49 C48 H48A 119.6 . .
C50 C49 C48 117.9(14) . .
C50 C49 C51 121.5(14) . .
C48 C49 C51 120.5(14) . .
C49 C50 C45 121.3(15) . .
C49 C50 H50 119.4 . .
C45 C50 H50 119.4 . .
O2 C51 O1 127.4(17) . .
O2 C51 C49 117.0(12) . .
O1 C51 C49 115.5(15) . .
C53 C52 C57 119.6(15) . .
C53 C52 C58 122.6(13) . .
C57 C52 C58 117.3(13) . .
C54 C53 C52 121.0(14) . .
C54 C53 H53A 119.5 . .
C52 C53 H53A 119.5 . .
C55 C54 C53 119.6(15) . .
C55 C54 H54A 120.2 . .
C53 C54 H54A 120.2 . .
C54 C55 C56 119.6(16) . .
C54 C55 H55A 120.2 . .
C56 C55 H55A 120.2 . .
C55 C56 C57 123.6(13) . .
C55 C56 O10 117.6(15) . .
C57 C56 O10 118.3(14) . .
C56 C57 C52 116.4(14) . .
C56 C57 C59 121.0(13) . .
C52 C57 C59 122.4(14) . .
O13 C58 O14 121.3(16) . .
O13 C58 C52 121.6(12) . .
O14 C58 C52 117.1(14) . .
O11 C59 O12 126.6(15) . .
O11 C59 C57 119.1(16) . .
O12 C59 C57 114.3(14) . .
O10 C60 C61 124.4(13) . .
O10 C60 C65 115.8(15) . .
C61 C60 C65 119.8(15) . .
C60 C61 C62 120.3(14) . .
C60 C61 H61A 119.9 . .
C62 C61 H61A 119.9 . .
C63 C62 C61 120.6(16) . .
C63 C62 H62A 119.7 . .
C61 C62 H62A 119.7 . .
C64 C63 C62 119.6(15) . .
C64 C63 H63A 120.2 . .
C62 C63 H63A 120.2 . .
C63 C64 C65 121.7(13) . .
C63 C64 C66 125.0(14) . .
C65 C64 C66 113.4(13) . .
C60 C65 C64 117.9(15) . .
C60 C65 H65A 121.0 . .
C64 C65 H65A 121.0 . .
O9 C66 O8 124.7(15) . .
O9 C66 C64 121.9(14) . .
O8 C66 C64 113.3(15) . .
HW1A OW1 HW1D 109.5 . .
HW2C OW2 HW2D 109.5 . .

loop_
_geom_bond_atom_site_label_1
_geom_bond_atom_site_label_2
_geom_bond_distance
_geom_bond_site_symmetry_2
Ag1 N3 2.076(12) .
Ag1 N1 2.081(14) .
Ag1 Ag2 3.150(3) .
Ag1 Ag3 3.153(3) 2_566
Ag2 N9 2.174(13) .
Ag2 N5 2.177(13) .
Ag2 O5 2.638(10) .
Ag3 N8 2.163(14) 1_466
Ag3 N12 2.175(14) .
Ag3 O12 2.652(10) .
Ag3 Ag1 3.153(3) 2_566
O1 C51 1.304(11) .
O2 C51 1.224(14) .
O3 C41 1.404(15) .
O3 C45 1.417(17) .
O4 C44 1.234(17) .
O4 H4 0.8200 .
O5 C44 1.283(18) .
O6 C43 1.213(17) .
O7 C43 1.341(17) .
O7 H7 0.8200 .
O8 C66 1.307(15) .
O9 C66 1.236(18) .
O10 C60 1.382(17) .
O10 C56 1.417(15) .
O11 C59 1.245(18) .
O12 C59 1.263(19) .
O13 C58 1.206(18) .
O14 C58 1.328(15) .
O14 H14 0.8200 .
N1 C3 1.349(16) .
N1 C1 1.38(2) .
N2 C3 1.336(17) .
N2 C2 1.359(19) .
N2 C4 1.449(16) .
N3 C7 1.349(17) .
N3 C9 1.37(2) .
N4 C7 1.34(2) .
N4 C8 1.399(16) .
N4 C10 1.441(16) .
N5 C15 1.118(17) .
N5 C13 1.38(2) .
N6 C15 1.35(2) .
N6 C14 1.416(18) .
N6 C16 1.454(16) .
N7 C22 1.363(18) .
N7 C23 1.385(19) .
N7 C19 1.440(16) .
N8 C22 1.346(17) .
N8 C24 1.388(19) .
N8 Ag3 2.163(14) 1_644
N9 C25 1.313(18) .
N9 C27 1.37(2) .
N10 C25 1.36(2) .
N10 C26 1.382(19) .
N10 C28 1.440(16) .
N11 C36 1.37(2) .
N11 C34 1.37(2) .
N11 C31 1.428(16) .
N12 C36 1.357(17) .
N12 C35 1.38(2) .
C1 C2 1.361(19) .
C1 H1A 0.9300 .
C2 H2A 0.9300 .
C3 H3A 0.9300 .
C4 C6 1.37(2) .
C4 C5 1.39(2) .
C5 C6 1.404(17) 2_655
C5 H5A 0.9300 .
C6 C5 1.404(17) 2_655
C6 H6A 0.9300 .
C7 H7A 0.9300 .
C8 C9 1.36(2) .
C8 H8B 0.9300 .
C9 H9A 0.9300 .
C10 C12 1.382(19) .
C10 C11 1.399(19) .
C11 C12 1.379(18) 2_566
C11 H11A 0.9300 .
C12 C11 1.379(18) 2_566
C12 H12A 0.9300 .
C13 C14 1.36(2) .
C13 H13A 0.9300 .
C14 H14A 0.9300 .
C15 H15A 0.9300 .
C16 C17 1.38(2) .
C16 C21 1.39(2) .
C17 C18 1.395(19) .
C17 H17A 0.9300 .
C18 C19 1.39(2) .
C18 H18A 0.9300 .
C19 C20 1.396(19) .
C20 C21 1.40(2) .
C20 H20A 0.9300 .
C21 H21A 0.9300 .
C22 H22A 0.9300 .
C23 C24 1.33(2) .
C23 H23A 0.9300 .
C24 H24A 0.9300 .
C25 H25A 0.9300 .
C26 C27 1.36(2) .
C26 H26A 0.9300 .
C27 H27A 0.9300 .
C28 C29 1.37(2) .
C28 C33 1.40(2) .
C29 C30 1.390(19) .
C29 H29A 0.9300 .
C30 C31 1.40(2) .
C30 H30A 0.9300 .
C31 C32 1.40(2) .
C32 C33 1.386(19) .
C32 H32A 0.9300 .
C33 H33A 0.9300 .
C34 C35 1.37(2) .
C34 H34A 0.9300 .
C35 H35A 0.9300 .
C36 H36A 0.9300 .
C37 C38 1.387(19) .
C37 C42 1.409(17) .
C37 C43 1.49(2) .
C38 C39 1.397(19) .
C38 H38A 0.9300 .
C39 C40 1.393(18) .
C39 H39A 0.9300 .
C40 C41 1.393(18) .
C40 H40A 0.9300 .
C41 C42 1.386(19) .
C42 C44 1.540(19) .
C45 C46 1.39(2) .
C45 C50 1.393(19) .
C46 C47 1.37(2) .
C46 H46A 0.9300 .
C47 C48 1.40(2) .
C47 H47A 0.9300 .
C48 C49 1.42(2) .
C48 H48A 0.9300 .
C49 C50 1.35(2) .
C49 C51 1.51(2) .
C50 H50 0.9300 .
C52 C53 1.41(2) .
C52 C57 1.417(18) .
C52 C58 1.53(2) .
C53 C54 1.38(2) .
C53 H53A 0.9300 .
C54 C55 1.37(2) .
C54 H54A 0.9300 .
C55 C56 1.37(2) .
C55 H55A 0.9300 .
C56 C57 1.39(2) .
C57 C59 1.536(19) .
C60 C61 1.39(2) .
C60 C65 1.405(19) .
C61 C62 1.40(2) .
C61 H61A 0.9300 .
C62 C63 1.394(19) .
C62 H62A 0.9300 .
C63 C64 1.35(2) .
C63 H63A 0.9300 .
C64 C65 1.44(2) .
C64 C66 1.55(2) .
C65 H65A 0.9300 .
OW1 HW1A 0.8500 .
OW1 HW1D 0.8500 .
OW2 HW2C 0.8501 .
OW2 HW2D 0.8500 .
